data_4107625
loop_
_publ_author_name
'Victor Polshin'
'Delia-Laura Popescu'
'Andreas Fischer'
'Arani Chanda'
'David C. Horner'
'Evan S. Beach'
'Jennifer Henry'
'Yong-Li Qian'
'Colin P. Horwitz'
'Gabor Lente'
'Istvan Fabian'
'Eckard M\"unck'
'Emile L. Bominaar'
'Alexander D. Ryabov'
'Terrence J. Collins'

_publ_contact_author_address
;
Department of Chemistry
Carnegie Mellon University
4400 Fifth Avenue
Pittsburgh
PA 15213
USA
;
_publ_contact_author_email ryabov@andrew.cmu.edu
_publ_contact_author_fax '+1 412-268-1061'
_publ_contact_author_name 'Alexander D. Ryabov'
_publ_contact_author_phone '+1 412-268-6177'
_publ_section_title
;
 Attaining Control by Design over the Hydrolytic Stability of Fe-TAML
 Oxidation Catalysts
;
_journal_name_full 'Journal of the American Chemical Society'
_journal_page_first 4497
_journal_page_last 4506
_journal_paper_doi 10.1021/ja7106383
_journal_volume 130
_journal_year 2008
_chemical_compound_source 'Local laboratory'
_chemical_formula_moiety 'C23 H28 Fe N6 O4, C24 H20 P'
_chemical_formula_sum 'C47 H48 Fe N6 O4 P'
_chemical_formula_weight 847.760
_chemical_name_systematic
;
 ?
;
_space_group_IT_number 4
_symmetry_cell_setting monoclinic
_symmetry_space_group_name_Hall 'P 2yb'
_symmetry_space_group_name_H-M 'P 1 21 1'
_atom_sites_solution_primary direct
_atom_sites_solution_secondary difmap
_audit_update_record
;
2007-11-06 # Formatted by publCIF
;
_cell_angle_alpha 90.00
_cell_angle_beta 95.115(9)
_cell_angle_gamma 90.00
_cell_formula_units_Z 2
_cell_length_a 9.9865(8)
_cell_length_b 15.9335(8)
_cell_length_c 13.252(2)
_cell_measurement_reflns_used 118
_cell_measurement_temperature 298
_cell_measurement_theta_max 21.1
_cell_measurement_theta_min 6.7
_cell_volume 2100.3(4)
_computing_cell_refinement 'Dirax/lsq (Duisenberg & Schreurs, 1989-2000)'
_computing_data_collection KappaCCD
_computing_data_reduction 'Denzo and Scalepak (Otwinowski & Minor, 1997)'
_computing_structure_refinement 'SHELXL-97 (Sheldrick, 1997)'
_computing_structure_solution 'SHELXS-97 (Sheldrick, 1997)'
_diffrn_measured_fraction_theta_full 0.991
_diffrn_measured_fraction_theta_max 0.991
_diffrn_measurement_device 'Bruker-Nonius KappaCCD'
_diffrn_measurement_method \w
_diffrn_radiation_source 'fine-focus sealed tube'
_diffrn_radiation_type ' MoK\a'
_diffrn_radiation_wavelength_id all
_diffrn_reflns_av_R_equivalents 0.0416
_diffrn_reflns_av_sigmaI/netI 0.0409
_diffrn_reflns_limit_h_max 12
_diffrn_reflns_limit_h_min -12
_diffrn_reflns_limit_k_max 20
_diffrn_reflns_limit_k_min -20
_diffrn_reflns_limit_l_max 14
_diffrn_reflns_limit_l_min -17
_diffrn_reflns_number 24393
_diffrn_reflns_theta_full 27.50
_diffrn_reflns_theta_max 27.50
_diffrn_reflns_theta_min 4.55
_exptl_absorpt_coefficient_mu 0.45
_exptl_absorpt_correction_type none
_exptl_crystal_colour Orange
_exptl_crystal_density_diffrn 1.341
_exptl_crystal_description Cube
_exptl_crystal_F_000 890
_exptl_crystal_size_max 0.60
_exptl_crystal_size_mid 0.51
_exptl_crystal_size_min 0.43
_refine_diff_density_max 0.316
_refine_diff_density_min -0.277
_refine_diff_density_rms 0.049
_refine_ls_abs_structure_details 'Flack H D (1983), Acta Cryst. A39, 876-881'
_refine_ls_abs_structure_Flack -0.012(13)
_refine_ls_extinction_method none
_refine_ls_goodness_of_fit_ref 1.109
_refine_ls_hydrogen_treatment constr
_refine_ls_matrix_type full
_refine_ls_number_parameters 532
_refine_ls_number_reflns 9010
_refine_ls_number_restraints 1
_refine_ls_restrained_S_all 1.109
_refine_ls_R_factor_all 0.0572
_refine_ls_R_factor_gt 0.0400
_refine_ls_shift/su_max 0.001
_refine_ls_shift/su_mean <0.001
_refine_ls_structure_factor_coef Fsqd
_refine_ls_weighting_details 'calc w=1/[\s^2^(Fo^2^)+(0.0260P)^2^+1.1000P] where P=(Fo^2^+2Fc^2^)/3'
_refine_ls_weighting_scheme calc
_refine_ls_wR_factor_gt 0.0817
_refine_ls_wR_factor_ref 0.0922
_reflns_number_gt 7640
_reflns_number_total 9010
_reflns_threshold_expression I>2\s(I)
_cod_data_source_file ja7106383-file003.cif
_cod_data_source_block I
_cod_original_sg_symbol_H-M 'P 21'
_cod_database_code 4107625

loop_
_symmetry_equiv_pos_as_xyz
+X,+Y,+Z
'-X,+Y+ 1/2,-Z'

loop_
_atom_site_label
_atom_site_type_symbol
_atom_site_fract_x
_atom_site_fract_y
_atom_site_fract_z
_atom_site_U_iso_or_equiv
_atom_site_adp_type
_atom_site_occupancy
_atom_site_symmetry_multiplicity
_atom_site_calc_flag
_atom_site_refinement_flags
Fe1 Fe -0.12753(3) -0.00901(2) -0.67473(2) 0.02690(8) Uani 1 1 d .
P1 P 0.43744(6) -0.01306(6) -0.08399(5) 0.03299(14) Uani 1 1 d .
C1 C -0.0894(3) 0.05660(19) -0.8644(2) 0.0318(6) Uani 1 1 d .
C2 C -0.0549(3) 0.0673(2) -0.9625(2) 0.0422(7) Uani 1 1 d .
C3 C -0.0477(3) 0.1484(2) -1.0011(3) 0.0516(8) Uani 1 1 d .
C4 C -0.0751(3) 0.2168(2) -0.9428(3) 0.0524(8) Uani 1 1 d .
C5 C -0.1138(3) 0.20686(19) -0.8459(2) 0.0438(7) Uani 1 1 d .
C6 C -0.1210(3) 0.12662(18) -0.8065(2) 0.0322(6) Uani 1 1 d .
C7 C -0.0783(3) -0.09679(18) -0.8479(2) 0.0349(7) Uani 1 1 d .
C8 C -0.1028(3) -0.16584(17) -0.7718(2) 0.0326(6) Uani 1 1 d .
C9 C 0.0302(3) -0.2135(2) -0.7512(2) 0.0462(7) Uani 1 1 d .
C10 C -0.2126(3) -0.2226(2) -0.8228(3) 0.0476(8) Uani 1 1 d .
C11 C -0.1793(3) -0.17468(18) -0.6029(2) 0.0388(7) Uani 1 1 d .
C12 C -0.2347(4) -0.1372(2) -0.5078(3) 0.0433(8) Uani 1 1 d .
C13 C -0.1403(5) -0.1636(3) -0.4166(3) 0.0763(14) Uani 1 1 d .
C14 C -0.3712(5) -0.1793(3) -0.5005(4) 0.0840(15) Uani 1 1 d .
C15 C -0.2599(3) -0.04073(18) -0.4950(2) 0.0416(7) Uani 1 1 d .
C16 C -0.2576(3) 0.10482(17) -0.5506(2) 0.0322(6) Uani 1 1 d .
C17 C -0.1695(4) 0.1410(2) -0.4611(2) 0.0461(8) Uani 1 1 d .
C18 C -0.4067(3) 0.1220(2) -0.5404(3) 0.0490(8) Uani 1 1 d .
C19 C -0.2200(3) 0.15243(17) -0.6453(2) 0.0347(6) Uani 1 1 d .
C20 C 0.5284(4) -0.1028(2) -0.1229(2) 0.0369(7) Uani 1 1 d .
C21 C 0.6644(3) -0.1102(2) -0.0903(3) 0.0504(8) Uani 1 1 d .
C22 C 0.7336(4) -0.1817(2) -0.1129(3) 0.0580(9) Uani 1 1 d .
C23 C 0.6705(5) -0.2443(3) -0.1702(3) 0.0609(11) Uani 1 1 d .
C24 C 0.5377(4) -0.2358(2) -0.2057(3) 0.0594(9) Uani 1 1 d .
C25 C 0.4652(3) -0.1650(2) -0.1815(2) 0.0448(7) Uani 1 1 d .
C26 C 0.4158(2) -0.0179(2) 0.04889(19) 0.0368(6) Uani 1 1 d .
C27 C 0.5227(3) -0.0369(2) 0.1177(2) 0.0573(10) Uani 1 1 d .
C28 C 0.5075(4) -0.0385(3) 0.2192(3) 0.0709(13) Uani 1 1 d .
C29 C 0.3853(3) -0.0216(3) 0.2538(2) 0.0619(10) Uani 1 1 d .
C30 C 0.2788(3) -0.0024(4) 0.1865(2) 0.0691(11) Uani 1 1 d .
C31 C 0.2935(3) -0.0005(3) 0.0848(2) 0.0621(10) Uani 1 1 d .
C32 C 0.5273(3) 0.0804(2) -0.1081(2) 0.0392(7) Uani 1 1 d .
C33 C 0.5191(4) 0.1489(2) -0.0448(3) 0.0524(8) Uani 1 1 d .
C34 C 0.5749(4) 0.2244(2) -0.0681(3) 0.0673(11) Uani 1 1 d .
C35 C 0.6389(5) 0.2322(3) -0.1529(4) 0.0718(13) Uani 1 1 d .
C36 C 0.6499(5) 0.1648(3) -0.2162(3) 0.0748(12) Uani 1 1 d .
C37 C 0.5944(4) 0.0884(2) -0.1943(3) 0.0565(9) Uani 1 1 d .
C38 C 0.2751(2) -0.0082(2) -0.15212(17) 0.0338(5) Uani 1 1 d .
C39 C 0.1788(3) -0.0681(2) -0.1362(2) 0.0471(7) Uani 1 1 d .
C40 C 0.0534(3) -0.0632(2) -0.1891(3) 0.0545(8) Uani 1 1 d .
C41 C 0.0231(3) 0.0000(3) -0.2560(2) 0.0536(8) Uani 1 1 d .
C42 C 0.1176(3) 0.0603(2) -0.2727(3) 0.0493(8) Uani 1 1 d .
C43 C 0.2434(3) 0.05599(18) -0.2217(2) 0.0396(7) Uani 1 1 d .
C44 C 0.1358(3) -0.0576(2) -0.5469(2) 0.0399(7) Uani 1 1 d .
C45 C 0.1385(3) 0.0740(2) -0.5769(3) 0.0440(7) Uani 1 1 d .
C46 C 0.2436(3) 0.0571(2) -0.5093(3) 0.0500(8) Uani 1 1 d .
C47 C 0.3337(4) -0.0747(3) -0.4217(3) 0.0711(11) Uani 1 1 d .
N1 N -0.0976(2) -0.01918(17) -0.81182(15) 0.0309(5) Uani 1 1 d .
N2 N -0.1455(3) -0.12609(15) -0.67897(18) 0.0306(6) Uani 1 1 d .
N3 N -0.2303(2) 0.01349(13) -0.56519(17) 0.0325(5) Uani 1 1 d .
N4 N -0.1582(3) 0.10366(14) -0.70955(19) 0.0320(6) Uani 1 1 d .
N5 N 0.0694(2) 0.00119(16) -0.60037(17) 0.0367(5) Uani 1 1 d .
N6 N 0.2422(2) -0.02576(18) -0.49125(18) 0.0435(7) Uani 1 1 d .
O1 O -0.0449(3) -0.11353(15) -0.93264(18) 0.0611(7) Uani 1 1 d .
O2 O -0.1697(3) -0.25241(14) -0.60252(19) 0.0642(7) Uani 1 1 d .
O3 O -0.3078(3) -0.02140(18) -0.41495(17) 0.0651(7) Uani 1 1 d .
O4 O -0.2459(3) 0.22728(13) -0.65619(19) 0.0576(7) Uani 1 1 d .
H2 H -0.0366 0.0191 -1.0027 0.051 Uiso 1 1 d R
H3 H -0.0071 0.1608 -1.0621 0.062 Uiso 1 1 d R
H4 H -0.0757 0.2628 -0.9764 0.063 Uiso 1 1 d R
H5 H -0.1163 0.2586 -0.7946 0.053 Uiso 1 1 d R
H9A H 0.0202 -0.2577 -0.7031 0.055 Uiso 1 1 d R
H9B H 0.0989 -0.1754 -0.7246 0.055 Uiso 1 1 d R
H9C H 0.0548 -0.2371 -0.8135 0.055 Uiso 1 1 d R
H10A H -0.2332 -0.2669 -0.7776 0.057 Uiso 1 1 d R
H10B H -0.1814 -0.2464 -0.8831 0.057 Uiso 1 1 d R
H10C H -0.2920 -0.1899 -0.8405 0.057 Uiso 1 1 d R
H13A H -0.1721 -0.1409 -0.3561 0.092 Uiso 1 1 d R
H13B H -0.0514 -0.1429 -0.4240 0.092 Uiso 1 1 d R
H13C H -0.1381 -0.2238 -0.4123 0.092 Uiso 1 1 d R
H14A H -0.4121 -0.1588 -0.4425 0.101 Uiso 1 1 d R
H14B H -0.3600 -0.2390 -0.4952 0.101 Uiso 1 1 d R
H14C H -0.4277 -0.1662 -0.5609 0.101 Uiso 1 1 d R
H17A H -0.1895 0.1996 -0.4541 0.055 Uiso 1 1 d R
H17B H -0.0765 0.1345 -0.4724 0.055 Uiso 1 1 d R
H17C H -0.1875 0.1118 -0.4004 0.055 Uiso 1 1 d R
H18A H -0.4198 0.1811 -0.5311 0.059 Uiso 1 1 d R
H18B H -0.4346 0.0920 -0.4831 0.059 Uiso 1 1 d R
H18C H -0.4591 0.1038 -0.6007 0.059 Uiso 1 1 d R
H21 H 0.7027 -0.0709 -0.0498 0.061 Uiso 1 1 d R
H22 H 0.8268 -0.1865 -0.0886 0.070 Uiso 1 1 d R
H23 H 0.7186 -0.2944 -0.1845 0.073 Uiso 1 1 d R
H24 H 0.4952 -0.2789 -0.2478 0.071 Uiso 1 1 d R
H25 H 0.3578 -0.1645 -0.2088 0.054 Uiso 1 1 d R
H27 H 0.6093 -0.0487 0.0949 0.069 Uiso 1 1 d R
H28 H 0.5836 -0.0515 0.2661 0.085 Uiso 1 1 d R
H29 H 0.3581 -0.0129 0.3279 0.074 Uiso 1 1 d R
H30 H 0.1921 0.0066 0.2106 0.083 Uiso 1 1 d R
H31 H 0.2185 0.0149 0.0381 0.075 Uiso 1 1 d R
H33 H 0.4736 0.1431 0.0156 0.063 Uiso 1 1 d R
H34 H 0.5682 0.2714 -0.0235 0.081 Uiso 1 1 d R
H35 H 0.6776 0.2875 -0.1742 0.086 Uiso 1 1 d R
H36 H 0.6957 0.1725 -0.2762 0.090 Uiso 1 1 d R
H37 H 0.5956 0.0468 -0.2388 0.068 Uiso 1 1 d R
H39 H 0.1982 -0.1122 -0.0812 0.057 Uiso 1 1 d R
H40 H -0.0040 -0.1086 -0.1821 0.065 Uiso 1 1 d R
H41 H -0.0521 0.0089 -0.2917 0.064 Uiso 1 1 d R
H42 H 0.0955 0.1059 -0.3187 0.059 Uiso 1 1 d R
H43 H 0.3025 0.1004 -0.2226 0.047 Uiso 1 1 d R
H44 H 0.1033 -0.1144 -0.5482 0.048 Uiso 1 1 d R
H45 H 0.1074 0.1257 -0.6081 0.053 Uiso 1 1 d R
H46 H 0.3125 0.0919 -0.4760 0.060 Uiso 1 1 d R
H47A H 0.4022 -0.0389 -0.3898 0.085 Uiso 1 1 d R
H47B H 0.3747 -0.1184 -0.4582 0.085 Uiso 1 1 d R
H47C H 0.2830 -0.0992 -0.3709 0.085 Uiso 1 1 d R

loop_
_atom_site_aniso_label
_atom_site_aniso_U_11
_atom_site_aniso_U_22
_atom_site_aniso_U_33
_atom_site_aniso_U_23
_atom_site_aniso_U_13
_atom_site_aniso_U_12
Fe1 0.03027(16) 0.02146(15) 0.02907(17) 0.00033(18) 0.00319(12) 0.00241(19)
P1 0.0308(3) 0.0369(3) 0.0310(3) -0.0011(4) 0.0010(2) -0.0014(4)
C1 0.0284(15) 0.0333(15) 0.0337(16) 0.0037(12) 0.0025(12) 0.0027(12)
C2 0.0447(18) 0.0464(19) 0.0361(17) 0.0071(14) 0.0076(13) 0.0049(14)
C3 0.056(2) 0.056(2) 0.0451(18) 0.0187(15) 0.0161(15) 0.0022(16)
C4 0.057(2) 0.0415(18) 0.060(2) 0.0225(16) 0.0127(16) 0.0025(15)
C5 0.0486(19) 0.0327(15) 0.0503(18) 0.0095(14) 0.0064(14) 0.0017(13)
C6 0.0332(15) 0.0318(15) 0.0316(15) 0.0067(12) 0.0039(12) 0.0011(12)
C7 0.0384(17) 0.0321(15) 0.0337(16) -0.0069(12) -0.0001(13) -0.0007(12)
C8 0.0371(16) 0.0237(13) 0.0363(16) -0.0051(11) -0.0013(12) 0.0022(11)
C9 0.0456(18) 0.0421(17) 0.0501(19) -0.0072(14) 0.0003(14) 0.0127(14)
C10 0.0496(19) 0.0346(16) 0.057(2) -0.0062(14) -0.0070(16) -0.0036(14)
C11 0.0443(18) 0.0271(15) 0.0453(18) 0.0044(13) 0.0049(14) 0.0016(12)
C12 0.056(2) 0.0308(16) 0.0451(18) 0.0056(14) 0.0167(16) -0.0006(14)
C13 0.118(4) 0.059(2) 0.052(2) 0.0099(19) 0.007(2) 0.029(2)
C14 0.081(3) 0.054(2) 0.126(4) -0.008(2) 0.057(3) -0.018(2)
C15 0.0492(18) 0.0374(16) 0.0401(16) -0.0004(12) 0.0146(14) 0.0026(12)
C16 0.0346(15) 0.0280(14) 0.0343(15) -0.0045(12) 0.0048(12) 0.0065(11)
C17 0.057(2) 0.0414(18) 0.0389(18) -0.0102(14) -0.0010(15) 0.0043(15)
C18 0.0409(18) 0.0458(19) 0.061(2) -0.0035(16) 0.0090(15) 0.0126(14)
C19 0.0355(16) 0.0308(15) 0.0373(16) -0.0005(12) 0.0007(12) 0.0046(12)
C20 0.0394(19) 0.0399(17) 0.0317(15) 0.0032(13) 0.0054(13) 0.0033(14)
C21 0.0409(18) 0.062(2) 0.0486(19) -0.0074(16) 0.0029(14) 0.0011(16)
C22 0.0445(19) 0.071(2) 0.059(2) 0.0016(19) 0.0086(16) 0.0153(17)
C23 0.070(3) 0.056(2) 0.058(2) -0.0012(19) 0.016(2) 0.019(2)
C24 0.076(3) 0.047(2) 0.055(2) -0.0090(16) 0.0027(19) 0.0077(18)
C25 0.0518(19) 0.0447(18) 0.0370(16) -0.0012(13) -0.0007(14) -0.0010(14)
C26 0.0343(12) 0.0426(17) 0.0339(13) -0.0016(15) 0.0041(10) -0.0019(15)
C27 0.0400(17) 0.091(3) 0.0405(17) 0.0047(16) 0.0022(13) 0.0108(16)
C28 0.055(2) 0.119(4) 0.0368(17) 0.0044(19) -0.0042(15) 0.013(2)
C29 0.0610(19) 0.092(3) 0.0337(15) -0.005(2) 0.0109(13) -0.008(2)
C30 0.0453(17) 0.120(3) 0.0440(17) -0.007(3) 0.0132(13) -0.002(3)
C31 0.0329(14) 0.113(3) 0.0402(15) 0.002(2) 0.0043(11) 0.008(2)
C32 0.0320(17) 0.0440(19) 0.0416(18) -0.0007(14) 0.0041(14) -0.0027(14)
C33 0.062(2) 0.047(2) 0.0500(19) -0.0109(15) 0.0184(16) -0.0095(16)
C34 0.075(3) 0.048(2) 0.083(3) -0.0191(19) 0.024(2) -0.0157(19)
C35 0.073(3) 0.051(2) 0.095(3) -0.003(2) 0.029(3) -0.022(2)
C36 0.083(3) 0.069(3) 0.079(3) 0.001(2) 0.046(2) -0.020(2)
C37 0.065(2) 0.055(2) 0.052(2) -0.0123(16) 0.0218(17) -0.0127(18)
C38 0.0360(12) 0.0318(12) 0.0325(12) -0.0025(15) -0.0027(9) -0.0001(16)
C39 0.0440(18) 0.0457(17) 0.0497(18) 0.0094(15) -0.0068(14) -0.0035(15)
C40 0.0421(18) 0.051(2) 0.068(2) 0.0056(18) -0.0080(16) -0.0108(16)
C41 0.0419(15) 0.055(2) 0.0600(19) -0.0037(19) -0.0148(13) 0.0073(18)
C42 0.053(2) 0.0402(18) 0.053(2) 0.0042(15) -0.0073(15) 0.0120(15)
C43 0.0438(17) 0.0284(14) 0.0459(17) 0.0014(13) 0.0008(13) 0.0001(12)
C44 0.0359(16) 0.0416(18) 0.0417(16) -0.0050(13) -0.0001(13) -0.0009(13)
C45 0.0388(17) 0.0405(18) 0.053(2) 0.0002(14) 0.0057(14) -0.0036(13)
C46 0.0335(17) 0.058(2) 0.058(2) -0.0136(17) 0.0010(15) -0.0091(15)
C47 0.058(2) 0.092(3) 0.059(2) -0.005(2) -0.0174(18) 0.028(2)
N1 0.0353(10) 0.0277(13) 0.0297(10) 0.0000(10) 0.0030(8) 0.0016(11)
N2 0.0345(13) 0.0206(12) 0.0369(14) 0.0006(9) 0.0035(10) 0.0001(9)
N3 0.0391(12) 0.0287(13) 0.0305(12) -0.0003(9) 0.0072(9) 0.0022(9)
N4 0.0391(14) 0.0233(12) 0.0338(13) 0.0029(10) 0.0040(11) 0.0056(10)
N5 0.0353(11) 0.0331(14) 0.0414(12) -0.0020(11) 0.0019(9) -0.0004(11)
N6 0.0366(12) 0.057(2) 0.0358(12) -0.0058(12) -0.0009(9) 0.0050(12)
O1 0.101(2) 0.0432(14) 0.0413(13) -0.0094(10) 0.0214(13) 0.0010(13)
O2 0.104(2) 0.0265(12) 0.0662(17) 0.0080(11) 0.0278(15) 0.0079(12)
O3 0.0998(18) 0.0510(16) 0.0505(12) 0.0050(12) 0.0403(12) 0.0096(15)
O4 0.0849(18) 0.0279(12) 0.0625(15) 0.0038(10) 0.0204(13) 0.0200(11)

loop_
_atom_type_symbol
_atom_type_description
_atom_type_scat_dispersion_real
_atom_type_scat_dispersion_imag
_atom_type_scat_source
C C 0.0033 0.0016 'International Tables Vol C Tables 4.2.6.8 and 6.1.1.4'
H H 0.0000 0.0000 'International Tables Vol C Tables 4.2.6.8 and 6.1.1.4'
Fe Fe 0.3463 0.8444 'International Tables Vol C Tables 4.2.6.8 and 6.1.1.4'
N N 0.0061 0.0033 'International Tables Vol C Tables 4.2.6.8 and 6.1.1.4'
O O 0.0106 0.0060 'International Tables Vol C Tables 4.2.6.8 and 6.1.1.4'
P P 0.1023 0.0942 'International Tables Vol C Tables 4.2.6.8 and 6.1.1.4'

loop_
_diffrn_radiation_wavelength
0.71073

loop_
_geom_angle_atom_site_label_1
_geom_angle_atom_site_label_2
_geom_angle_atom_site_label_3
_geom_angle
N4 Fe1 N1 83.14(11)
N4 Fe1 N2 159.06(10)
N1 Fe1 N2 84.72(11)
N4 Fe1 N3 85.37(10)
N1 Fe1 N3 155.16(10)
N2 Fe1 N3 98.93(10)
N4 Fe1 N5 99.50(11)
N1 Fe1 N5 103.60(9)
N2 Fe1 N5 99.91(11)
N3 Fe1 N5 99.96(9)
C32 P1 C38 108.77(16)
C32 P1 C20 109.81(12)
C38 P1 C20 110.46(15)
C32 P1 C26 108.54(16)
C38 P1 C26 108.32(11)
C20 P1 C26 110.88(16)
C2 C1 N1 127.1(3)
C2 C1 C6 120.1(3)
N1 C1 C6 112.7(2)
C1 C2 C3 118.9(3)
C4 C3 C2 120.6(3)
C3 C4 C5 121.0(3)
C4 C5 C6 119.0(3)
C5 C6 C1 120.3(3)
C5 C6 N4 127.4(3)
C1 C6 N4 112.3(2)
O1 C7 N1 125.7(3)
O1 C7 C8 121.3(3)
N1 C7 C8 113.0(3)
N2 C8 C7 108.4(2)
N2 C8 C10 111.8(3)
C7 C8 C10 106.6(3)
N2 C8 C9 111.9(2)
C7 C8 C9 106.7(3)
C10 C8 C9 111.2(2)
O2 C11 N2 123.7(3)
O2 C11 C12 114.6(3)
N2 C11 C12 121.7(3)
C13 C12 C14 108.7(4)
C13 C12 C11 107.4(3)
C14 C12 C11 105.5(3)
C13 C12 C15 106.2(3)
C14 C12 C15 105.7(3)
C11 C12 C15 122.7(3)
O3 C15 N3 124.5(3)
O3 C15 C12 114.4(3)
N3 C15 C12 121.1(2)
N3 C16 C17 111.7(2)
N3 C16 C18 112.0(2)
C17 C16 C18 111.2(3)
N3 C16 C19 108.2(2)
C17 C16 C19 106.4(2)
C18 C16 C19 107.0(2)
O4 C19 N4 126.4(3)
O4 C19 C16 120.6(3)
N4 C19 C16 113.0(2)
C25 C20 C21 119.9(3)
C25 C20 P1 121.2(3)
C21 C20 P1 118.9(3)
C22 C21 C20 119.8(3)
C23 C22 C21 120.4(3)
C22 C23 C24 120.0(4)
C23 C24 C25 120.5(4)
C20 C25 C24 119.4(3)
C27 C26 C31 118.4(3)
C27 C26 P1 120.4(2)
C31 C26 P1 121.2(2)
C28 C27 C26 120.6(3)
C27 C28 C29 120.4(3)
C30 C29 C28 119.6(3)
C29 C30 C31 120.3(3)
C30 C31 C26 120.8(3)
C37 C32 C33 119.2(3)
C37 C32 P1 120.9(3)
C33 C32 P1 119.5(3)
C34 C33 C32 120.5(3)
C35 C34 C33 120.1(4)
C34 C35 C36 120.5(4)
C35 C36 C37 120.4(4)
C36 C37 C32 119.3(3)
C39 C38 C43 119.1(2)
C39 C38 P1 120.3(2)
C43 C38 P1 120.6(2)
C40 C39 C38 119.6(3)
C41 C40 C39 120.8(3)
C40 C41 C42 120.4(3)
C43 C42 C41 119.6(3)
C42 C43 C38 120.4(3)
N5 C44 N6 111.3(3)
C46 C45 N5 109.2(3)
N6 C46 C45 107.2(3)
C7 N1 C1 126.8(2)
C7 N1 Fe1 117.6(2)
C1 N1 Fe1 115.4(2)
C11 N2 C8 119.3(2)
C11 N2 Fe1 125.7(2)
C8 N2 Fe1 114.64(18)
C15 N3 C16 119.3(2)
C15 N3 Fe1 126.06(18)
C16 N3 Fe1 113.74(16)
C19 N4 C6 126.7(2)
C19 N4 Fe1 118.2(2)
C6 N4 Fe1 114.90(19)
C44 N5 C45 105.1(3)
C44 N5 Fe1 126.6(2)
C45 N5 Fe1 126.6(2)
C44 N6 C46 107.2(3)
C44 N6 C47 124.4(3)
C46 N6 C47 128.4(3)
C1 C2 H2 119.8
C3 C2 H2 121.3
C4 C3 H3 115.5
C2 C3 H3 122.7
C3 C4 H4 112.2
C5 C4 H4 126.2
C4 C5 H5 121.7
C6 C5 H5 117.7
C8 C9 H9A 110.1
C8 C9 H9B 109.4
H9A C9 H9B 109.5
C8 C9 H9C 109.0
H9A C9 H9C 109.5
H9B C9 H9C 109.5
C8 C10 H10A 110.1
C8 C10 H10B 109.1
H10A C10 H10B 109.5
C8 C10 H10C 109.3
H10A C10 H10C 109.5
H10B C10 H10C 109.5
C12 C13 H13A 109.3
C12 C13 H13B 109.7
H13A C13 H13B 109.5
C12 C13 H13C 109.4
H13A C13 H13C 109.5
H13B C13 H13C 109.5
C12 C14 H14A 110.2
C12 C14 H14B 109.9
H14A C14 H14B 109.5
C12 C14 H14C 108.3
H14A C14 H14C 109.5
H14B C14 H14C 109.5
C16 C17 H17A 109.4
C16 C17 H17B 109.7
H17A C17 H17B 109.5
C16 C17 H17C 109.3
H17A C17 H17C 109.5
H17B C17 H17C 109.5
C16 C18 H18A 109.3
C16 C18 H18B 109.5
H18A C18 H18B 109.5
C16 C18 H18C 109.6
H18A C18 H18C 109.5
H18B C18 H18C 109.5
C22 C21 H21 121.1
C20 C21 H21 118.8
C23 C22 H22 120.7
C21 C22 H22 118.9
C22 C23 H23 120.0
C24 C23 H23 120.0
C23 C24 H24 119.4
C25 C24 H24 120.1
C20 C25 H25 124.3
C24 C25 H25 116.3
C28 C27 H27 119.2
C26 C27 H27 120.2
C27 C28 H28 119.4
C29 C28 H28 120.2
C30 C29 H29 109.3
C28 C29 H29 130.6
C29 C30 H30 119.4
C31 C30 H30 120.2
C30 C31 H31 119.6
C26 C31 H31 119.5
C34 C33 H33 120.3
C32 C33 H33 119.1
C35 C34 H34 120.3
C33 C34 H34 119.6
C34 C35 H35 122.4
C36 C35 H35 117.1
C35 C36 H36 118.4
C37 C36 H36 121.1
C36 C37 H37 119.3
C32 C37 H37 121.1
C40 C39 H39 120.5
C38 C39 H39 119.6
C41 C40 H40 122.5
C39 C40 H40 116.3
C40 C41 H41 127.8
C42 C41 H41 111.8
C43 C42 H42 119.9
C41 C42 H42 120.5
C42 C43 H43 120.9
C38 C43 H43 117.6
N5 C44 H44 120.4
N6 C44 H44 128.1
C46 C45 H45 131.4
N5 C45 H45 119.4
N6 C46 H46 120.4
C45 C46 H46 132.4
N6 C47 H47A 109.9
N6 C47 H47B 109.9
H47A C47 H47B 109.5
N6 C47 H47C 108.6
H47A C47 H47C 109.5
H47B C47 H47C 109.5

loop_
_geom_bond_atom_site_label_1
_geom_bond_atom_site_label_2
_geom_bond_distance
Fe1 N4 1.872(2)
Fe1 N1 1.874(2)
Fe1 N2 1.875(2)
Fe1 N3 1.885(2)
Fe1 N5 2.126(2)
P1 C32 1.782(3)
P1 C38 1.786(2)
P1 C20 1.794(3)
P1 C26 1.795(3)
C1 C2 1.385(4)
C1 N1 1.400(4)
C1 C6 1.406(4)
C2 C3 1.394(4)
C3 C4 1.377(5)
C4 C5 1.382(4)
C5 C6 1.386(4)
C6 N4 1.416(4)
C7 O1 1.229(4)
C7 N1 1.346(4)
C7 C8 1.526(4)
C8 N2 1.480(4)
C8 C10 1.532(4)
C8 C9 1.533(4)
C11 O2 1.242(4)
C11 N2 1.338(4)
C11 C12 1.541(4)
C12 C13 1.523(5)
C12 C14 1.530(5)
C12 C15 1.569(4)
C15 O3 1.241(3)
C15 N3 1.322(3)
C16 N3 1.496(3)
C16 C17 1.525(4)
C16 C18 1.532(4)
C16 C19 1.542(4)
C19 O4 1.226(3)
C19 N4 1.343(4)
C20 C25 1.377(5)
C20 C21 1.393(5)
C21 C22 1.379(5)
C22 C23 1.373(6)
C23 C24 1.373(6)
C24 C25 1.392(5)
C26 C27 1.375(4)
C26 C31 1.378(4)
C27 C28 1.367(4)
C28 C29 1.369(5)
C29 C30 1.360(5)
C30 C31 1.369(4)
C32 C37 1.381(5)
C32 C33 1.384(5)
C33 C34 1.372(5)
C34 C35 1.347(6)
C35 C36 1.373(6)
C36 C37 1.380(5)
C38 C39 1.384(4)
C38 C43 1.394(4)
C39 C40 1.382(4)
C40 C41 1.357(5)
C41 C42 1.379(5)
C42 C43 1.374(4)
C44 N5 1.318(4)
C44 N6 1.338(4)
C45 C46 1.345(5)
C45 N5 1.372(4)
C46 N6 1.342(5)
C47 N6 1.464(4)
C2 H2 0.9601
C3 H3 0.9577
C4 H4 0.8575
C5 H5 1.0705
C9 H9A 0.9600
C9 H9B 0.9600
C9 H9C 0.9600
C10 H10A 0.9600
C10 H10B 0.9600
C10 H10C 0.9600
C13 H13A 0.9599
C13 H13B 0.9600
C13 H13C 0.9601
C14 H14A 0.9600
C14 H14B 0.9600
C14 H14C 0.9599
C17 H17A 0.9600
C17 H17B 0.9600
C17 H17C 0.9599
C18 H18A 0.9600
C18 H18B 0.9601
C18 H18C 0.9599
C21 H21 0.8893
C22 H22 0.9600
C23 H23 0.9600
C24 H24 0.9600
C25 H25 1.1007
C27 H27 0.9600
C28 H28 0.9599
C29 H29 1.0504
C30 H30 0.9600
C31 H31 0.9600
C33 H33 0.9600
C34 H34 0.9600
C35 H35 1.0125
C36 H36 0.9600
C37 H37 0.8877
C39 H39 1.0196
C40 H40 0.9333
C41 H41 0.8629
C42 H42 0.9603
C43 H43 0.9223
C44 H44 0.9612
C45 H45 0.9600
C46 H46 0.9598
C47 H47A 0.9600
C47 H47B 0.9599
C47 H47C 0.9601
